data_7044767
loop_
_publ_author_name
'Lyubov, Dmitry M.'
'Cherkasov, Anton V.'
'Fukin, Georgy K.'
'Lyssenko, Konstantin A.'
'Rychagova, Elena A.'
'Ketkov, Sergey Yu'
'Trifonov, Alexander A.'

_publ_section_title
;
 Rare-earth metal-mediated PhC[triple bond, length as m-dash]N insertion
 into N,N-bis(trimethylsilyl)naphthalene-1,8-diamido dianion - a synthetic
 approach to complexes coordinated by ansa-bridged amido-amidinato ligand.
;
_journal_issue 2
_journal_name_full 'Dalton transactions (Cambridge, England : 2003)'
_journal_page_first 438
_journal_page_last 451
_journal_paper_doi 10.1039/c7dt03809g
_journal_volume 47
_journal_year 2018
_chemical_formula_moiety 'C33 H54 N5 O Si2 Y'
_chemical_formula_sum 'C33 H54 N5 O Si2 Y'
_chemical_formula_weight 681.90
_space_group_crystal_system monoclinic
_space_group_IT_number 14
_space_group_name_Hall '-P 2yn'
_space_group_name_H-M_alt 'P 1 21/n 1'
_symmetry_space_group_name_Hall '-P 2yn'
_symmetry_space_group_name_H-M 'P 1 21/n 1'
_atom_sites_solution_hydrogens geom
_atom_sites_solution_primary dual
_atom_sites_solution_secondary difmap
_audit_creation_method SHELXL-2017/1
_audit_update_record
;
2017-11-07 deposited with the CCDC.
2017-11-14 downloaded from the CCDC.
;
_cell_angle_alpha 90
_cell_angle_beta 97.749(5)
_cell_angle_gamma 90
_cell_formula_units_Z 4
_cell_length_a 11.4113(7)
_cell_length_b 27.1287(14)
_cell_length_c 12.0915(8)
_cell_measurement_reflns_used 4715
_cell_measurement_temperature 200(2)
_cell_measurement_theta_max 26.9370
_cell_measurement_theta_min 3.4750
_cell_volume 3709.0(4)
_computing_cell_refinement 'CrysAlis PRO'
_computing_data_collection 'CrysAlis PRO'
_computing_data_reduction 'CrysAlis PRO'
_computing_molecular_graphics SHELXTL
_computing_publication_material SHELXTL
_computing_structure_refinement SHELXL-2017/1
_computing_structure_solution SHELXT-2014/5
_diffrn_ambient_temperature 200(2)
_diffrn_measured_fraction_theta_full 0.998
_diffrn_measured_fraction_theta_max 0.999
_diffrn_measurement_device_type 'Xcalibur EOS (CCD)'
_diffrn_measurement_method '\w scans'
_diffrn_radiation_type MoK\a
_diffrn_radiation_wavelength 0.71073
_diffrn_reflns_av_R_equivalents 0.0470
_diffrn_reflns_av_unetI/netI 0.0792
_diffrn_reflns_Laue_measured_fraction_full 0.998
_diffrn_reflns_Laue_measured_fraction_max 0.999
_diffrn_reflns_limit_h_max 15
_diffrn_reflns_limit_h_min -10
_diffrn_reflns_limit_k_max 29
_diffrn_reflns_limit_k_min -36
_diffrn_reflns_limit_l_max 16
_diffrn_reflns_limit_l_min -16
_diffrn_reflns_number 21981
_diffrn_reflns_point_group_measured_fraction_full 0.998
_diffrn_reflns_point_group_measured_fraction_max 0.999
_diffrn_reflns_theta_full 25.242
_diffrn_reflns_theta_max 28.699
_diffrn_reflns_theta_min 3.004
_diffrn_source 'fine focus sealed tube'
_exptl_absorpt_coefficient_mu 1.668
_exptl_absorpt_correction_T_max 0.729
_exptl_absorpt_correction_T_min 0.721
_exptl_absorpt_correction_type multi-scan
_exptl_absorpt_process_details
;
CrysAlis PRO 1.171.38.43. Spherical absorption correction using equivalent
radius and absorption coefficient. Empirical absorption correction
using spherical harmonics, implemented in SCALE3 ABSPACK scaling algorithm.
;
_exptl_crystal_colour colorless
_exptl_crystal_density_diffrn 1.221
_exptl_crystal_description prism
_exptl_crystal_F_000 1448
_exptl_crystal_size_max 0.400
_exptl_crystal_size_mid 0.250
_exptl_crystal_size_min 0.150
_refine_diff_density_max 0.385
_refine_diff_density_min -0.409
_refine_diff_density_rms 0.065
_refine_ls_extinction_method none
_refine_ls_goodness_of_fit_ref 1.065
_refine_ls_hydrogen_treatment constr
_refine_ls_matrix_type full
_refine_ls_number_parameters 485
_refine_ls_number_reflns 9572
_refine_ls_number_restraints 123
_refine_ls_restrained_S_all 1.061
_refine_ls_R_factor_all 0.0911
_refine_ls_R_factor_gt 0.0533
_refine_ls_shift/su_max 0.004
_refine_ls_shift/su_mean 0.000
_refine_ls_structure_factor_coef Fsqd
_refine_ls_weighting_details 'w=1/[\s^2^(Fo^2^)+(0.0270P)^2^+0.7400P] where P=(Fo^2^+2Fc^2^)/3'
_refine_ls_weighting_scheme calc
_refine_ls_wR_factor_gt 0.0853
_refine_ls_wR_factor_ref 0.0955
_reflns_Friedel_coverage 0.000
_reflns_number_gt 6763
_reflns_number_total 9572
_reflns_threshold_expression 'I > 2\s(I)'
_cod_data_source_file c7dt03809g2.cif
_cod_data_source_block 8
_cod_depositor_comments 'Adding full bibliography for 7044761--7044767.cif.'
_cod_database_code 7044767
_shelx_shelxl_version_number 2017/1
_shelx_space_group_comment
;
The symmetry employed for this shelxl refinement is uniquely defined
by the following loop, which should always be used as a source of
symmetry information in preference to the above space-group names.
They are only intended as comments.
;
_shelx_estimated_absorpt_t_min 0.555
_shelx_estimated_absorpt_t_max 0.788

loop_
_space_group_symop_operation_xyz
'x, y, z'
'-x+1/2, y+1/2, -z+1/2'
'-x, -y, -z'
'x-1/2, -y-1/2, z-1/2'

loop_
_atom_site_label
_atom_site_type_symbol
_atom_site_fract_x
_atom_site_fract_y
_atom_site_fract_z
_atom_site_U_iso_or_equiv
_atom_site_adp_type
_atom_site_occupancy
_atom_site_site_symmetry_order
_atom_site_calc_flag
_atom_site_refinement_flags_posn
_atom_site_refinement_flags_adp
_atom_site_refinement_flags_occupancy
_atom_site_disorder_assembly
_atom_site_disorder_group
Y1 Y 0.27073(2) 0.61272(2) 0.22811(2) 0.02551(5) Uani 1 1 d D . . . .
Si1 Si 0.59264(6) 0.56613(2) 0.22426(5) 0.03393(16) Uani 1 1 d . . . . .
N1 N 0.48064(14) 0.60901(6) 0.22401(13) 0.0261(4) Uani 1 1 d . . . . .
N2 N 0.39244(14) 0.68389(6) 0.22641(13) 0.0217(4) Uani 1 1 d . . . . .
N3 N 0.26109(15) 0.65455(6) 0.39179(14) 0.0307(4) Uani 1 1 d D . . . .
N4 N 0.07519(16) 0.65018(7) 0.14430(17) 0.0414(5) Uani 1 1 d . . . . .
N5 N 0.25723(16) 0.61477(7) 0.01140(15) 0.0361(5) Uani 1 1 d . . . . .
C1 C 0.48964(17) 0.65721(7) 0.25052(15) 0.0227(5) Uani 1 1 d . . . . .
C2 C 0.59923(18) 0.67847(7) 0.31617(17) 0.0263(5) Uani 1 1 d . . . . .
C3 C 0.69055(18) 0.69839(8) 0.26658(19) 0.0345(6) Uani 1 1 d . . . . .
H3A H 0.685631 0.699461 0.187558 0.041 Uiso 1 1 calc R U . . .
C4 C 0.7900(2) 0.71691(9) 0.3332(2) 0.0442(7) Uani 1 1 d . . . . .
H4A H 0.852260 0.731417 0.299560 0.053 Uiso 1 1 calc R U . . .
C5 C 0.7981(2) 0.71419(9) 0.4474(2) 0.0477(7) Uani 1 1 d . . . . .
H5A H 0.867167 0.725914 0.492325 0.057 Uiso 1 1 calc R U . . .
C6 C 0.7074(2) 0.69473(9) 0.4971(2) 0.0478(7) Uani 1 1 d . . . . .
H6A H 0.713040 0.693388 0.576169 0.057 Uiso 1 1 calc R U . . .
C7 C 0.6077(2) 0.67705(9) 0.43137(18) 0.0387(6) Uani 1 1 d . . . . .
H7A H 0.544427 0.663817 0.465619 0.046 Uiso 1 1 calc R U . . .
C8 C 0.5189(2) 0.50453(8) 0.2137(2) 0.0549(8) Uani 1 1 d . . . . .
H8A H 0.466243 0.502264 0.142772 0.082 Uiso 1 1 calc R U . . .
H8B H 0.472642 0.500423 0.275739 0.082 Uiso 1 1 calc R U . . .
H8C H 0.578971 0.478580 0.216959 0.082 Uiso 1 1 calc R U . . .
C9 C 0.6700(2) 0.57466(9) 0.0992(2) 0.0478(7) Uani 1 1 d . . . . .
H9A H 0.613601 0.570046 0.031334 0.072 Uiso 1 1 calc R U . . .
H9B H 0.733888 0.550414 0.100718 0.072 Uiso 1 1 calc R U . . .
H9C H 0.703210 0.607987 0.099738 0.072 Uiso 1 1 calc R U . . .
C10 C 0.7071(2) 0.56530(10) 0.3498(2) 0.0564(8) Uani 1 1 d . . . . .
H10A H 0.752666 0.596009 0.353216 0.085 Uiso 1 1 calc R U . . .
H10B H 0.760282 0.537243 0.345101 0.085 Uiso 1 1 calc R U . . .
H10C H 0.668482 0.562213 0.417139 0.085 Uiso 1 1 calc R U . . .
C11 C 0.37982(17) 0.73251(7) 0.26498(15) 0.0221(5) Uani 1 1 d . . . . .
C12 C 0.29019(17) 0.74229(7) 0.33482(15) 0.0226(5) Uani 1 1 d . . . . .
C13 C 0.22905(19) 0.70468(7) 0.39083(17) 0.0296(5) Uani 1 1 d . . . . .
C14 C 0.1383(2) 0.72046(8) 0.44786(19) 0.0398(6) Uani 1 1 d . . . . .
H14A H 0.095268 0.696392 0.482818 0.048 Uiso 1 1 calc R U . . .
C15 C 0.1070(2) 0.77002(9) 0.4565(2) 0.0441(6) Uani 1 1 d . . . . .
H15A H 0.043196 0.778686 0.495715 0.053 Uiso 1 1 calc R U . . .
C16 C 0.1669(2) 0.80572(8) 0.40954(19) 0.0402(6) Uani 1 1 d . . . . .
H16A H 0.146150 0.839354 0.417074 0.048 Uiso 1 1 calc R U . . .
C17 C 0.26016(19) 0.79293(8) 0.34934(17) 0.0304(5) Uani 1 1 d . . . . .
C18 C 0.3244(2) 0.83056(8) 0.30402(18) 0.0361(6) Uani 1 1 d . . . . .
H18A H 0.303906 0.864037 0.314262 0.043 Uiso 1 1 calc R U . . .
C19 C 0.4151(2) 0.81977(8) 0.24597(18) 0.0361(6) Uani 1 1 d . . . . .
H19A H 0.460069 0.845602 0.219402 0.043 Uiso 1 1 calc R U . . .
C20 C 0.44225(18) 0.77057(7) 0.22526(17) 0.0281(5) Uani 1 1 d . . . . .
H20A H 0.504682 0.763347 0.183194 0.034 Uiso 1 1 calc R U . . .
Si2 Si 0.2691(2) 0.62061(8) 0.51061(16) 0.0610(7) Uani 0.454(3) 1 d D . P A 1
C21 C 0.1265(5) 0.5930(3) 0.5430(6) 0.099(3) Uani 0.454(3) 1 d D . P A 1
H21A H 0.088145 0.575135 0.477417 0.148 Uiso 0.454(3) 1 calc R U P A 1
H21B H 0.074102 0.619252 0.562505 0.148 Uiso 0.454(3) 1 calc R U P A 1
H21C H 0.142990 0.570083 0.605880 0.148 Uiso 0.454(3) 1 calc R U P A 1
C22 C 0.3764(5) 0.5690(2) 0.4998(6) 0.062(2) Uani 0.454(3) 1 d D . P A 1
H22A H 0.363637 0.555217 0.424232 0.093 Uiso 0.454(3) 1 calc R U P A 1
H22B H 0.364066 0.543195 0.553860 0.093 Uiso 0.454(3) 1 calc R U P A 1
H22C H 0.457380 0.581556 0.515786 0.093 Uiso 0.454(3) 1 calc R U P A 1
C23 C 0.3295(6) 0.6612(2) 0.6305(5) 0.081(3) Uani 0.454(3) 1 d D . P A 1
H23A H 0.264366 0.679191 0.657455 0.122 Uiso 0.454(3) 1 calc R U P A 1
H23B H 0.385569 0.684793 0.605698 0.122 Uiso 0.454(3) 1 calc R U P A 1
H23C H 0.369927 0.640931 0.690993 0.122 Uiso 0.454(3) 1 calc R U P A 1
Si2' Si 0.29448(13) 0.62745(5) 0.52209(11) 0.0316(4) Uani 0.546(3) 1 d D . P A 2
C21' C 0.1654(4) 0.60452(19) 0.5910(4) 0.0585(15) Uani 0.546(3) 1 d D . P A 2
H21D H 0.107084 0.588879 0.534940 0.088 Uiso 0.546(3) 1 calc R U P A 2
H21E H 0.128536 0.632355 0.624846 0.088 Uiso 0.546(3) 1 calc R U P A 2
H21F H 0.193596 0.580445 0.648974 0.088 Uiso 0.546(3) 1 calc R U P A 2
C22' C 0.3879(4) 0.57225(15) 0.4994(4) 0.0439(16) Uani 0.546(3) 1 d D . P A 2
H22D H 0.343140 0.549990 0.445468 0.066 Uiso 0.546(3) 1 calc R U P A 2
H22E H 0.409319 0.554938 0.570355 0.066 Uiso 0.546(3) 1 calc R U P A 2
H22F H 0.459878 0.583037 0.470453 0.066 Uiso 0.546(3) 1 calc R U P A 2
C23' C 0.3828(4) 0.66863(17) 0.6286(4) 0.0529(15) Uani 0.546(3) 1 d D . P A 2
H23D H 0.447218 0.684128 0.595165 0.079 Uiso 0.546(3) 1 calc R U P A 2
H23E H 0.415913 0.648897 0.693220 0.079 Uiso 0.546(3) 1 calc R U P A 2
H23F H 0.331100 0.694212 0.652598 0.079 Uiso 0.546(3) 1 calc R U P A 2
O1 O 0.2093(3) 0.54120(11) 0.2372(3) 0.0327(10) Uani 0.480(2) 1 d D . P A 1
C24 C 0.1316(4) 0.49872(15) 0.2370(4) 0.0354(13) Uani 0.480(2) 1 d D . P A 1
C25 C 0.1413(5) 0.46937(18) 0.1308(3) 0.0533(17) Uani 0.480(2) 1 d D . P A 1
H25A H 0.106666 0.436582 0.137047 0.080 Uiso 0.480(2) 1 calc R U P A 1
H25B H 0.224690 0.466015 0.120837 0.080 Uiso 0.480(2) 1 calc R U P A 1
H25C H 0.098597 0.486660 0.066478 0.080 Uiso 0.480(2) 1 calc R U P A 1
C26 C 0.1930(5) 0.47117(19) 0.3378(4) 0.0542(17) Uani 0.480(2) 1 d D . P A 1
H26A H 0.154955 0.439061 0.343494 0.081 Uiso 0.480(2) 1 calc R U P A 1
H26B H 0.187313 0.490373 0.405476 0.081 Uiso 0.480(2) 1 calc R U P A 1
H26C H 0.276462 0.466287 0.329373 0.081 Uiso 0.480(2) 1 calc R U P A 1
C27 C 0.0003(4) 0.50531(19) 0.2477(5) 0.072(2) Uani 0.480(2) 1 d D . P A 1
H27A H -0.035450 0.473017 0.257341 0.108 Uiso 0.480(2) 1 calc R U P A 1
H27B H -0.039890 0.521051 0.180062 0.108 Uiso 0.480(2) 1 calc R U P A 1
H27C H -0.007778 0.526083 0.312553 0.108 Uiso 0.480(2) 1 calc R U P A 1
O1' O 0.1845(3) 0.54632(10) 0.2424(3) 0.0303(9) Uani 0.520(2) 1 d D . P A 2
C24' C 0.1573(4) 0.49630(14) 0.2745(4) 0.0374(13) Uani 0.520(2) 1 d D . P A 2
C25' C 0.0733(5) 0.4790(2) 0.1744(4) 0.076(2) Uani 0.520(2) 1 d D . P A 2
H25D H 0.033990 0.448640 0.193471 0.115 Uiso 0.520(2) 1 calc R U P A 2
H25E H 0.117767 0.472585 0.111973 0.115 Uiso 0.520(2) 1 calc R U P A 2
H25F H 0.013868 0.504530 0.152975 0.115 Uiso 0.520(2) 1 calc R U P A 2
C26' C 0.2557(4) 0.45836(16) 0.3052(4) 0.0537(15) Uani 0.520(2) 1 d D . P A 2
H26D H 0.220810 0.426878 0.323458 0.080 Uiso 0.520(2) 1 calc R U P A 2
H26E H 0.309401 0.470131 0.369899 0.080 Uiso 0.520(2) 1 calc R U P A 2
H26F H 0.299884 0.453779 0.241834 0.080 Uiso 0.520(2) 1 calc R U P A 2
C27' C 0.0894(4) 0.50230(18) 0.3748(4) 0.0660(16) Uani 0.520(2) 1 d D . P A 2
H27D H 0.054154 0.470654 0.391295 0.099 Uiso 0.520(2) 1 calc R U P A 2
H27E H 0.026742 0.526901 0.357238 0.099 Uiso 0.520(2) 1 calc R U P A 2
H27F H 0.143832 0.513187 0.439824 0.099 Uiso 0.520(2) 1 calc R U P A 2
C28 C 0.0466(2) 0.62513(10) 0.0354(2) 0.0497(7) Uani 1 1 d . . . . .
H28A H -0.030454 0.637205 -0.002147 0.060 Uiso 1 1 calc R U . . .
H28B H 0.039612 0.589224 0.047641 0.060 Uiso 1 1 calc R U . . .
C29 C 0.1408(2) 0.63446(10) -0.0385(2) 0.0491(7) Uani 1 1 d . . . . .
H29A H 0.117164 0.618715 -0.112031 0.059 Uiso 1 1 calc R U . . .
H29B H 0.147638 0.670369 -0.050738 0.059 Uiso 1 1 calc R U . . .
C30 C 0.0706(2) 0.70423(9) 0.1300(2) 0.0589(8) Uani 1 1 d . . . . .
H30A H -0.002512 0.713322 0.082140 0.088 Uiso 1 1 calc R U . . .
H30B H 0.138854 0.715176 0.095212 0.088 Uiso 1 1 calc R U . . .
H30C H 0.072260 0.720062 0.203008 0.088 Uiso 1 1 calc R U . . .
C31 C -0.0146(2) 0.63571(11) 0.2164(3) 0.0665(9) Uani 1 1 d . . . . .
H31A H -0.093111 0.646155 0.181398 0.100 Uiso 1 1 calc R U . . .
H31B H 0.003725 0.651587 0.289473 0.100 Uiso 1 1 calc R U . . .
H31C H -0.013568 0.599827 0.225876 0.100 Uiso 1 1 calc R U . . .
C32 C 0.2677(2) 0.56281(9) -0.0211(2) 0.0560(8) Uani 1 1 d . . . . .
H32A H 0.264384 0.560555 -0.102308 0.084 Uiso 1 1 calc R U . . .
H32B H 0.202455 0.543804 0.002731 0.084 Uiso 1 1 calc R U . . .
H32C H 0.343194 0.549479 0.014810 0.084 Uiso 1 1 calc R U . . .
C33 C 0.3522(2) 0.64308(10) -0.0302(2) 0.0521(8) Uani 1 1 d . . . . .
H33A H 0.342704 0.641323 -0.111904 0.078 Uiso 1 1 calc R U . . .
H33B H 0.429029 0.629226 0.000393 0.078 Uiso 1 1 calc R U . . .
H33C H 0.347969 0.677565 -0.006921 0.078 Uiso 1 1 calc R U . . .

loop_
_atom_site_aniso_label
_atom_site_aniso_U_11
_atom_site_aniso_U_22
_atom_site_aniso_U_33
_atom_site_aniso_U_23
_atom_site_aniso_U_13
_atom_site_aniso_U_12
Y1 0.02873(10) 0.02035(9) 0.02879(9) -0.00475(9) 0.00880(7) -0.00473(9)
Si1 0.0382(4) 0.0295(3) 0.0339(3) 0.0011(3) 0.0045(3) 0.0096(3)
N1 0.0275(9) 0.0247(9) 0.0263(8) -0.0037(8) 0.0041(7) 0.0011(7)
N2 0.0242(9) 0.0199(8) 0.0210(8) -0.0010(7) 0.0033(6) -0.0026(7)
N3 0.0449(11) 0.0211(9) 0.0289(9) -0.0035(8) 0.0153(8) -0.0036(8)
N4 0.0303(11) 0.0431(11) 0.0495(12) -0.0163(10) 0.0013(9) -0.0012(9)
N5 0.0348(10) 0.0414(11) 0.0314(9) -0.0047(9) 0.0021(8) 0.0007(9)
C1 0.0232(10) 0.0271(10) 0.0188(9) 0.0006(8) 0.0059(7) -0.0015(8)
C2 0.0246(11) 0.0265(10) 0.0264(10) -0.0017(9) -0.0014(8) 0.0043(9)
C3 0.0280(12) 0.0404(13) 0.0344(12) -0.0016(10) 0.0016(10) 0.0021(10)
C4 0.0254(12) 0.0466(14) 0.0602(16) -0.0037(13) 0.0041(11) -0.0044(11)
C5 0.0331(14) 0.0539(15) 0.0508(15) -0.0098(13) -0.0133(11) -0.0030(12)
C6 0.0483(16) 0.0584(16) 0.0334(13) -0.0068(12) -0.0068(11) -0.0040(13)
C7 0.0376(13) 0.0494(14) 0.0279(11) -0.0030(11) 0.0006(10) -0.0058(11)
C8 0.0660(18) 0.0286(13) 0.0709(18) 0.0049(13) 0.0123(14) 0.0097(12)
C9 0.0489(15) 0.0474(15) 0.0498(15) -0.0013(13) 0.0160(11) 0.0131(12)
C10 0.0539(17) 0.0593(16) 0.0521(16) 0.0040(14) -0.0066(13) 0.0237(13)
C11 0.0244(10) 0.0192(9) 0.0206(9) -0.0015(8) -0.0050(8) -0.0014(8)
C12 0.0263(11) 0.0212(10) 0.0191(9) -0.0042(8) -0.0019(8) -0.0007(8)
C13 0.0369(12) 0.0265(11) 0.0258(11) -0.0058(9) 0.0058(9) -0.0044(9)
C14 0.0471(14) 0.0351(13) 0.0416(13) -0.0048(11) 0.0220(10) -0.0027(11)
C15 0.0449(14) 0.0462(14) 0.0441(14) -0.0111(12) 0.0167(11) 0.0085(12)
C16 0.0478(15) 0.0271(11) 0.0463(14) -0.0113(11) 0.0084(11) 0.0064(10)
C17 0.0387(13) 0.0243(10) 0.0265(11) -0.0055(9) -0.0020(9) 0.0008(9)
C18 0.0487(14) 0.0179(10) 0.0396(13) -0.0027(10) -0.0013(11) -0.0002(10)
C19 0.0435(14) 0.0234(11) 0.0400(13) 0.0043(10) 0.0005(10) -0.0080(10)
C20 0.0252(11) 0.0283(11) 0.0301(11) 0.0024(9) 0.0012(8) -0.0041(9)
Si2 0.1153(16) 0.0388(10) 0.0367(9) 0.0006(8) 0.0379(9) -0.0112(10)
C21 0.144(5) 0.069(5) 0.106(5) 0.017(4) 0.095(4) -0.009(4)
C22 0.089(5) 0.058(4) 0.042(4) 0.014(4) 0.019(4) -0.008(4)
C23 0.142(7) 0.070(5) 0.033(4) 0.005(3) 0.021(4) 0.016(5)
Si2' 0.0478(7) 0.0232(6) 0.0275(6) 0.0038(5) 0.0184(5) -0.0038(5)
C21' 0.069(3) 0.056(3) 0.059(3) 0.012(3) 0.038(2) -0.005(3)
C22' 0.060(3) 0.026(2) 0.046(3) 0.017(2) 0.009(3) 0.007(2)
C23' 0.077(4) 0.058(3) 0.026(2) -0.010(2) 0.014(2) -0.016(3)
O1 0.0337(18) 0.0130(15) 0.058(2) -0.0163(14) 0.0292(15) -0.0020(13)
C24 0.040(3) 0.020(2) 0.045(3) 0.002(2) 0.003(2) -0.007(2)
C25 0.084(4) 0.025(3) 0.047(3) -0.005(2) -0.002(3) -0.012(3)
C26 0.067(4) 0.036(3) 0.057(3) 0.010(3) -0.001(3) -0.016(3)
C27 0.043(3) 0.042(3) 0.134(6) 0.017(4) 0.026(3) -0.016(3)
O1' 0.0259(16) 0.0212(15) 0.0493(18) -0.0063(14) 0.0253(13) -0.0035(12)
C24' 0.042(3) 0.026(2) 0.044(3) -0.003(2) 0.004(2) -0.0179(19)
C25' 0.096(5) 0.048(3) 0.076(4) 0.003(3) -0.023(3) -0.034(3)
C26' 0.073(4) 0.024(2) 0.065(4) 0.000(2) 0.011(3) -0.011(2)
C27' 0.072(4) 0.047(3) 0.086(4) 0.005(3) 0.038(3) -0.018(3)
C28 0.0310(13) 0.0609(16) 0.0534(15) -0.0190(13) -0.0075(11) 0.0006(12)
C29 0.0479(16) 0.0604(16) 0.0352(13) -0.0069(12) -0.0087(11) 0.0076(13)
C30 0.0528(17) 0.0473(16) 0.0707(18) -0.0114(15) -0.0134(14) 0.0080(13)
C31 0.0346(15) 0.085(2) 0.083(2) -0.0284(17) 0.0179(14) -0.0086(14)
C32 0.0655(18) 0.0550(16) 0.0474(15) -0.0234(13) 0.0071(13) 0.0058(14)
C33 0.0524(16) 0.0763(19) 0.0282(13) 0.0057(13) 0.0075(11) -0.0086(14)

loop_
_atom_type_symbol
_atom_type_description
_atom_type_scat_dispersion_real
_atom_type_scat_dispersion_imag
_atom_type_scat_source
C C 0.0033 0.0016 'International Tables Vol C Tables 4.2.6.8 and 6.1.1.4'
H H 0.0000 0.0000 'International Tables Vol C Tables 4.2.6.8 and 6.1.1.4'
N N 0.0061 0.0033 'International Tables Vol C Tables 4.2.6.8 and 6.1.1.4'
Si Si 0.0817 0.0704 'International Tables Vol C Tables 4.2.6.8 and 6.1.1.4'
Y Y -2.7962 3.5667 'International Tables Vol C Tables 4.2.6.8 and 6.1.1.4'
O O 0.0106 0.0060 'International Tables Vol C Tables 4.2.6.8 and 6.1.1.4'

loop_
_geom_angle_atom_site_label_1
_geom_angle_atom_site_label_2
_geom_angle_atom_site_label_3
_geom_angle
O1' Y1 N3 106.24(11)
O1 Y1 N3 111.17(12)
O1' Y1 N2 172.18(10)
O1 Y1 N2 164.29(10)
N3 Y1 N2 72.69(6)
O1' Y1 N1 116.80(10)
O1 Y1 N1 107.90(10)
N3 Y1 N1 101.66(6)
N2 Y1 N1 56.61(5)
O1' Y1 N4 88.83(10)
O1 Y1 N4 96.34(11)
N3 Y1 N4 90.26(6)
N2 Y1 N4 98.89(6)
N1 Y1 N4 146.51(6)
O1' Y1 N5 97.93(11)
O1 Y1 N5 95.68(12)
N3 Y1 N5 148.55(6)
N2 Y1 N5 85.96(6)
N1 Y1 N5 84.50(6)
N4 Y1 N5 70.12(6)
O1' Y1 C1 143.86(10)
O1 Y1 C1 135.59(10)
N3 Y1 C1 81.20(6)
N2 Y1 C1 28.71(5)
N1 Y1 C1 29.27(5)
N4 Y1 C1 126.96(6)
N5 Y1 C1 91.12(6)
O1 Y1 Si2 87.60(12)
N3 Y1 Si2 26.17(5)
N2 Y1 Si2 92.27(5)
N1 Y1 Si2 99.35(6)
N4 Y1 Si2 104.53(6)
N5 Y1 Si2 173.96(6)
C1 Y1 Si2 90.07(6)
N1 Si1 C10 116.51(10)
N1 Si1 C9 110.24(10)
C10 Si1 C9 107.79(12)
N1 Si1 C8 106.01(10)
C10 Si1 C8 107.74(12)
C9 Si1 C8 108.27(12)
C1 N1 Si1 128.35(13)
C1 N1 Y1 89.92(11)
Si1 N1 Y1 140.06(9)
C1 N2 C11 123.89(15)
C1 N2 Y1 91.55(11)
C11 N2 Y1 131.98(13)
C13 N3 Si2 121.00(16)
C13 N3 Si2' 116.24(14)
C13 N3 Y1 120.84(13)
Si2 N3 Y1 117.23(11)
Si2' N3 Y1 122.91(10)
C30 N4 C28 110.6(2)
C30 N4 C31 108.4(2)
C28 N4 C31 108.34(19)
C30 N4 Y1 117.42(14)
C28 N4 Y1 104.36(13)
C31 N4 Y1 107.40(15)
C33 N5 C32 108.6(2)
C33 N5 C29 109.47(19)
C32 N5 C29 109.68(18)
C33 N5 Y1 114.14(13)
C32 N5 Y1 104.58(14)
C29 N5 Y1 110.21(14)
N2 C1 N1 116.35(16)
N2 C1 C2 121.28(17)
N1 C1 C2 121.97(17)
N2 C1 Y1 59.74(10)
N1 C1 Y1 60.80(10)
C2 C1 Y1 154.03(14)
C3 C2 C7 119.6(2)
C3 C2 C1 122.95(18)
C7 C2 C1 117.46(19)
C2 C3 C4 119.6(2)
C2 C3 H3A 120.2
C4 C3 H3A 120.2
C5 C4 C3 120.0(2)
C5 C4 H4A 120.0
C3 C4 H4A 120.0
C6 C5 C4 120.6(2)
C6 C5 H5A 119.7
C4 C5 H5A 119.7
C5 C6 C7 119.5(2)
C5 C6 H6A 120.2
C7 C6 H6A 120.2
C6 C7 C2 120.6(2)
C6 C7 H7A 119.7
C2 C7 H7A 119.7
Si1 C8 H8A 109.5
Si1 C8 H8B 109.5
H8A C8 H8B 109.5
Si1 C8 H8C 109.5
H8A C8 H8C 109.5
H8B C8 H8C 109.5
Si1 C9 H9A 109.5
Si1 C9 H9B 109.5
H9A C9 H9B 109.5
Si1 C9 H9C 109.5
H9A C9 H9C 109.5
H9B C9 H9C 109.5
Si1 C10 H10A 109.5
Si1 C10 H10B 109.5
H10A C10 H10B 109.5
Si1 C10 H10C 109.5
H10A C10 H10C 109.5
H10B C10 H10C 109.5
C20 C11 N2 120.29(18)
C20 C11 C12 120.61(18)
N2 C11 C12 118.63(17)
C17 C12 C11 116.77(18)
C17 C12 C13 118.58(19)
C11 C12 C13 124.65(18)
C14 C13 N3 120.3(2)
C14 C13 C12 116.88(19)
N3 C13 C12 122.78(19)
C13 C14 C15 123.3(2)
C13 C14 H14A 118.3
C15 C14 H14A 118.3
C16 C15 C14 120.5(2)
C16 C15 H15A 119.8
C14 C15 H15A 119.8
C15 C16 C17 119.9(2)
C15 C16 H16A 120.0
C17 C16 H16A 120.0
C18 C17 C16 119.3(2)
C18 C17 C12 120.1(2)
C16 C17 C12 120.6(2)
C19 C18 C17 121.1(2)
C19 C18 H18A 119.4
C17 C18 H18A 119.4
C18 C19 C20 120.0(2)
C18 C19 H19A 120.0
C20 C19 H19A 120.0
C11 C20 C19 121.0(2)
C11 C20 H20A 119.5
C19 C20 H20A 119.5
N3 Si2 C22 107.9(2)
N3 Si2 C23 107.9(2)
C22 Si2 C23 108.5(3)
N3 Si2 C21 116.3(3)
C22 Si2 C21 107.9(3)
C23 Si2 C21 108.1(3)
N3 Si2 Y1 36.61(7)
C22 Si2 Y1 78.0(2)
C23 Si2 Y1 139.2(2)
C21 Si2 Y1 107.7(2)
Si2 C21 H21A 109.5
Si2 C21 H21B 109.5
H21A C21 H21B 109.5
Si2 C21 H21C 109.5
H21A C21 H21C 109.5
H21B C21 H21C 109.5
Si2 C22 H22A 109.5
Si2 C22 H22B 109.5
H22A C22 H22B 109.5
Si2 C22 H22C 109.5
H22A C22 H22C 109.5
H22B C22 H22C 109.5
Si2 C23 H23A 109.5
Si2 C23 H23B 109.5
H23A C23 H23B 109.5
Si2 C23 H23C 109.5
H23A C23 H23C 109.5
H23B C23 H23C 109.5
N3 Si2' C22' 105.34(18)
N3 Si2' C23' 113.59(17)
C22' Si2' C23' 108.0(2)
N3 Si2' C21' 116.79(18)
C22' Si2' C21' 107.0(2)
C23' Si2' C21' 105.6(2)
Si2' C21' H21D 109.5
Si2' C21' H21E 109.5
H21D C21' H21E 109.5
Si2' C21' H21F 109.5
H21D C21' H21F 109.5
H21E C21' H21F 109.5
Si2' C22' H22D 109.5
Si2' C22' H22E 109.5
H22D C22' H22E 109.5
Si2' C22' H22F 109.5
H22D C22' H22F 109.5
H22E C22' H22F 109.5
Si2' C23' H23D 109.5
Si2' C23' H23E 109.5
H23D C23' H23E 109.5
Si2' C23' H23F 109.5
H23D C23' H23F 109.5
H23E C23' H23F 109.5
C24 O1 Y1 162.4(3)
O1 C24 C26 100.0(4)
O1 C24 C25 107.6(4)
C26 C24 C25 109.9(4)
O1 C24 C27 120.7(4)
C26 C24 C27 109.9(4)
C25 C24 C27 108.3(4)
C24 C25 H25A 109.5
C24 C25 H25B 109.5
H25A C25 H25B 109.5
C24 C25 H25C 109.5
H25A C25 H25C 109.5
H25B C25 H25C 109.5
C24 C26 H26A 109.5
C24 C26 H26B 109.5
H26A C26 H26B 109.5
C24 C26 H26C 109.5
H26A C26 H26C 109.5
H26B C26 H26C 109.5
C24 C27 H27A 109.5
C24 C27 H27B 109.5
H27A C27 H27B 109.5
C24 C27 H27C 109.5
H27A C27 H27C 109.5
H27B C27 H27C 109.5
C24' O1' Y1 162.5(3)
O1' C24' C25' 102.2(3)
O1' C24' C26' 121.0(4)
C25' C24' C26' 110.5(4)
O1' C24' C27' 105.1(3)
C25' C24' C27' 109.4(4)
C26' C24' C27' 108.2(4)
C24' C25' H25D 109.5
C24' C25' H25E 109.5
H25D C25' H25E 109.5
C24' C25' H25F 109.5
H25D C25' H25F 109.5
H25E C25' H25F 109.5
C24' C26' H26D 109.5
C24' C26' H26E 109.5
H26D C26' H26E 109.5
C24' C26' H26F 109.5
H26D C26' H26F 109.5
H26E C26' H26F 109.5
C24' C27' H27D 109.5
C24' C27' H27E 109.5
H27D C27' H27E 109.5
C24' C27' H27F 109.5
H27D C27' H27F 109.5
H27E C27' H27F 109.5
N4 C28 C29 111.2(2)
N4 C28 H28A 109.4
C29 C28 H28A 109.4
N4 C28 H28B 109.4
C29 C28 H28B 109.4
H28A C28 H28B 108.0
N5 C29 C28 111.6(2)
N5 C29 H29A 109.3
C28 C29 H29A 109.3
N5 C29 H29B 109.3
C28 C29 H29B 109.3
H29A C29 H29B 108.0
N4 C30 H30A 109.5
N4 C30 H30B 109.5
H30A C30 H30B 109.5
N4 C30 H30C 109.5
H30A C30 H30C 109.5
H30B C30 H30C 109.5
N4 C31 H31A 109.5
N4 C31 H31B 109.5
H31A C31 H31B 109.5
N4 C31 H31C 109.5
H31A C31 H31C 109.5
H31B C31 H31C 109.5
N5 C32 H32A 109.5
N5 C32 H32B 109.5
H32A C32 H32B 109.5
N5 C32 H32C 109.5
H32A C32 H32C 109.5
H32B C32 H32C 109.5
N5 C33 H33A 109.5
N5 C33 H33B 109.5
H33A C33 H33B 109.5
N5 C33 H33C 109.5
H33A C33 H33C 109.5
H33B C33 H33C 109.5

loop_
_geom_bond_atom_site_label_1
_geom_bond_atom_site_label_2
_geom_bond_distance
Y1 O1' 2.071(3)
Y1 O1 2.071(3)
Y1 N3 2.2969(17)
Y1 N2 2.3801(15)
Y1 N1 2.4046(16)
Y1 N4 2.5355(19)
Y1 N5 2.6047(18)
Y1 C1 2.7545(19)
Y1 Si2 3.425(2)
Si1 N1 1.7279(17)
Si1 C10 1.865(2)
Si1 C9 1.866(3)
Si1 C8 1.868(2)
N1 C1 1.347(2)
N2 C1 1.324(2)
N2 C11 1.413(2)
N3 C13 1.408(3)
N3 Si2 1.699(3)
N3 Si2' 1.734(2)
N4 C30 1.477(3)
N4 C28 1.478(3)
N4 C31 1.484(3)
N5 C33 1.471(3)
N5 C32 1.472(3)
N5 C29 1.483(3)
C1 C2 1.503(3)
C2 C3 1.381(3)
C2 C7 1.384(3)
C3 C4 1.394(3)
C3 H3A 0.9500
C4 C5 1.373(3)
C4 H4A 0.9500
C5 C6 1.371(4)
C5 H5A 0.9500
C6 C7 1.383(3)
C6 H6A 0.9500
C7 H7A 0.9500
C8 H8A 0.9800
C8 H8B 0.9800
C8 H8C 0.9800
C9 H9A 0.9800
C9 H9B 0.9800
C9 H9C 0.9800
C10 H10A 0.9800
C10 H10B 0.9800
C10 H10C 0.9800
C11 C20 1.377(3)
C11 C12 1.436(3)
C12 C17 1.432(3)
C12 C13 1.454(3)
C13 C14 1.387(3)
C14 C15 1.399(3)
C14 H14A 0.9500
C15 C16 1.354(3)
C15 H15A 0.9500
C16 C17 1.412(3)
C16 H16A 0.9500
C17 C18 1.410(3)
C18 C19 1.358(3)
C18 H18A 0.9500
C19 C20 1.400(3)
C19 H19A 0.9500
C20 H20A 0.9500
Si2 C22 1.876(5)
Si2 C23 1.876(5)
Si2 C21 1.880(5)
C21 H21A 0.9800
C21 H21B 0.9800
C21 H21C 0.9800
C22 H22A 0.9800
C22 H22B 0.9800
C22 H22C 0.9800
C23 H23A 0.9800
C23 H23B 0.9800
C23 H23C 0.9800
Si2' C22' 1.880(4)
Si2' C23' 1.890(4)
Si2' C21' 1.893(4)
C21' H21D 0.9800
C21' H21E 0.9800
C21' H21F 0.9800
C22' H22D 0.9800
C22' H22E 0.9800
C22' H22F 0.9800
C23' H23D 0.9800
C23' H23E 0.9800
C23' H23F 0.9800
O1 C24 1.453(5)
C24 C26 1.518(5)
C24 C25 1.527(5)
C24 C27 1.532(5)
C25 H25A 0.9800
C25 H25B 0.9800
C25 H25C 0.9800
C26 H26A 0.9800
C26 H26B 0.9800
C26 H26C 0.9800
C27 H27A 0.9800
C27 H27B 0.9800
C27 H27C 0.9800
O1' C24' 1.457(4)
C24' C25' 1.514(5)
C24' C26' 1.531(5)
C24' C27' 1.533(5)
C25' H25D 0.9800
C25' H25E 0.9800
C25' H25F 0.9800
C26' H26D 0.9800
C26' H26E 0.9800
C26' H26F 0.9800
C27' H27D 0.9800
C27' H27E 0.9800
C27' H27F 0.9800
C28 C29 1.509(4)
C28 H28A 0.9900
C28 H28B 0.9900
C29 H29A 0.9900
C29 H29B 0.9900
C30 H30A 0.9800
C30 H30B 0.9800
C30 H30C 0.9800
C31 H31A 0.9800
C31 H31B 0.9800
C31 H31C 0.9800
C32 H32A 0.9800
C32 H32B 0.9800
C32 H32C 0.9800
C33 H33A 0.9800
C33 H33B 0.9800
C33 H33C 0.9800
